data_9001045
loop_
_publ_author_name
'Grey, I. E.'
'Madsen, I. C.'
'Harris, D. C.'

_publ_section_title
;
 Barian tomichite, Ba.5(As2).5Ti2(V,Fe)5O13(OH), its crystal structure and
 relationship to derbylite and tomichite
;
_journal_name_full 'American Mineralogist'
_journal_page_first 201
_journal_page_last 208
_journal_volume 72
_journal_year 1987
_chemical_formula_sum 'As Fe O14 Ti2.98 V3.02'
_chemical_name_mineral Tomichite
_space_group_IT_number 11
_symmetry_space_group_name_Hall '-P 2yb'
_symmetry_space_group_name_H-M 'P 1 21/m 1'
_cell_angle_alpha 90
_cell_angle_beta 105.1
_cell_angle_gamma 90
_cell_length_a 7.119
_cell_length_b 14.176
_cell_length_c 4.992
_cell_formula_units_Z 2
_cell_volume 486.393
_database_code_amcsd 0001067
_exptl_crystal_density_diffrn 4.447
_cod_original_formula_sum '(Ti2.98 V3.02 Fe) As O14'
_cod_database_code 9001045

loop_
_space_group_symop_operation_xyz
x,y,z
x,1/2-y,z
-x,1/2+y,-z
-x,-y,-z

loop_
_atom_site_label
_atom_site_fract_x
_atom_site_fract_y
_atom_site_fract_z
_atom_site_occupancy
_atom_site_U_iso_or_equiv
Ti1 0.49650 0.25000 0.74530 0.60000 0.00443
V1 0.49650 0.25000 0.74530 0.30000 0.00443
Fe1 0.49650 0.25000 0.74530 0.10000 0.00443
Ti2 0.50170 0.12890 0.24840 0.62000 0.00291
V2 0.50170 0.12890 0.24840 0.28500 0.00291
Fe2 0.50170 0.12890 0.24840 0.09500 0.00291
Ti3 0.81710 0.06060 0.87360 0.30000 0.00127
V3 0.81710 0.06060 0.87360 0.52500 0.00127
Fe3 0.81710 0.06060 0.87360 0.17500 0.00127
Ti4 0.81950 -0.06200 0.37550 0.27000 0.00190
V4 0.81950 -0.06200 0.37550 0.55000 0.00190
Fe4 0.81950 -0.06200 0.37550 0.18000 0.00190
As 0.07890 0.25000 0.01250 1.00000 0.00595
O1 0.34200 0.25000 0.03300 1.00000 0.00013
O2 0.67300 -0.04700 -0.02300 1.00000 0.00633
O3 0.65400 0.15200 -0.02300 1.00000 0.00241
O4 0.00300 0.15500 0.75600 1.00000 0.00659
O5 0.00200 0.03400 0.25200 1.00000 0.00570
O6 0.67700 0.04800 0.48300 1.00000 0.00431
O7 0.34200 0.15200 0.51600 1.00000 0.00545
O8 0.64700 0.25000 0.45800 1.00000 0.00481

loop_
_cod_related_entry_id
_cod_related_entry_database
_cod_related_entry_code
1 AMCSD 0001067
